data_4111942
loop_
_publ_author_name
'Jennifer Scott'
'Sandro Gambarotta'
'Ilia Korobkov'
'Peter H. M. Budzelaar'

_publ_section_title
;
 Metal versus Ligand Alkylation in the Reactivity of the
 (Bis-iminopyridinato)Fe Catalyst
;
_journal_name_full 'Journal of the American Chemical Society'
_journal_page_first 13019
_journal_page_last 13029
_journal_paper_doi 10.1021/ja054152b
_journal_volume 127
_journal_year 2005
_chemical_formula_sum 'C53 H86 Fe Li N3 O4 Si'
_chemical_formula_weight 920.13
_chemical_name_systematic
; 
 ? 
;
_space_group_IT_number 14
_symmetry_cell_setting monoclinic
_symmetry_space_group_name_Hall '-P 2ybc'
_symmetry_space_group_name_H-M 'P 1 21/c 1'
_atom_sites_solution_hydrogens geom
_atom_sites_solution_primary direct
_atom_sites_solution_secondary difmap
_audit_creation_method SHELXL-97
_cell_angle_alpha 90.00
_cell_angle_beta 97.75(2)
_cell_angle_gamma 90.00
_cell_formula_units_Z 8
_cell_length_a 15.998(19)
_cell_length_b 27.61(3)
_cell_length_c 24.90(3)
_cell_measurement_reflns_used 113
_cell_measurement_temperature 213(2)
_cell_measurement_theta_max 21.97
_cell_measurement_theta_min 1.47
_cell_volume 10898(2)
_computing_cell_refinement 'SMART, Bruker (2000)'
_computing_data_collection 'SMART, Bruker (2000)'
_computing_data_reduction 'XPREP, Bruker (2000)'
_computing_molecular_graphics 'SHELXTL, Bruker (2000)'
_computing_publication_material 'SHELXTL, Bruker (2000)'
_computing_structure_refinement 'SHELXL-97 (Sheldrick, 1997)'
_computing_structure_solution 'SHELXS-97 (Sheldrick, 1990)'
_diffrn_ambient_temperature 213(2)
_diffrn_measured_fraction_theta_full 0.996
_diffrn_measured_fraction_theta_max 0.996
_diffrn_measurement_device_type 'CCD area detector'
_diffrn_measurement_method 'phi and omega scans'
_diffrn_radiation_monochromator graphite
_diffrn_radiation_source 'fine-focus sealed tube'
_diffrn_radiation_type MoK\a
_diffrn_radiation_wavelength 0.71073
_diffrn_reflns_av_R_equivalents 0.0676
_diffrn_reflns_av_sigmaI/netI 0.0572
_diffrn_reflns_limit_h_max 16
_diffrn_reflns_limit_h_min -16
_diffrn_reflns_limit_k_max 29
_diffrn_reflns_limit_k_min -29
_diffrn_reflns_limit_l_max 26
_diffrn_reflns_limit_l_min -26
_diffrn_reflns_number 60282
_diffrn_reflns_theta_full 21.97
_diffrn_reflns_theta_max 21.97
_diffrn_reflns_theta_min 1.47
_diffrn_standards_decay_% <1
_exptl_absorpt_coefficient_mu 0.342
_exptl_absorpt_correction_T_max 0.9195
_exptl_absorpt_correction_T_min 0.9045
_exptl_absorpt_correction_type multi-scan
_exptl_absorpt_process_details 'SADABS, Bruker (2000)'
_exptl_crystal_colour dk_red
_exptl_crystal_density_diffrn 1.121
_exptl_crystal_description block
_exptl_crystal_F_000 4000
_exptl_crystal_size_max 0.30
_exptl_crystal_size_mid 0.25
_exptl_crystal_size_min 0.25
_refine_diff_density_max 0.436
_refine_diff_density_min -0.453
_refine_diff_density_rms 0.050
_refine_ls_extinction_method none
_refine_ls_goodness_of_fit_ref 1.008
_refine_ls_hydrogen_treatment constr
_refine_ls_matrix_type full
_refine_ls_number_parameters 1135
_refine_ls_number_reflns 13249
_refine_ls_number_restraints 7
_refine_ls_restrained_S_all 1.009
_refine_ls_R_factor_all 0.1039
_refine_ls_R_factor_gt 0.0688
_refine_ls_shift/su_max 0.001
_refine_ls_shift/su_mean 0.001
_refine_ls_structure_factor_coef Fsqd
_refine_ls_weighting_details 'calc w=1/[\s^2^(Fo^2^)+(0.0773P)^2^+15.2965P] where P=(Fo^2^+2Fc^2^)/3'
_refine_ls_weighting_scheme calc
_refine_ls_wR_factor_gt 0.1518
_refine_ls_wR_factor_ref 0.1685
_reflns_number_gt 9417
_reflns_number_total 13249
_reflns_threshold_expression >2sigma(I)
_cod_data_source_file ja054152bsi20050627_052614_4.cif
_cod_data_source_block complex
_cod_original_cell_volume 10902(22)
_cod_database_code 4111942

loop_
_symmetry_equiv_pos_as_xyz
'x, y, z'
'-x, y+1/2, -z+1/2'
'-x, -y, -z'
'x, -y-1/2, z-1/2'

loop_
_atom_site_label
_atom_site_type_symbol
_atom_site_fract_x
_atom_site_fract_y
_atom_site_fract_z
_atom_site_U_iso_or_equiv
_atom_site_adp_type
_atom_site_occupancy
_atom_site_symmetry_multiplicity
_atom_site_calc_flag
_atom_site_refinement_flags
Fe1 Fe 1.00467(4) 0.50206(2) 0.25412(3) 0.0367(2) Uani 1 1 d .
N1 N 0.9918(2) 0.47154(14) 0.17645(15) 0.0420(10) Uani 1 1 d .
N2 N 1.0859(2) 0.54210(14) 0.20896(16) 0.0399(10) Uani 1 1 d .
N3 N 1.0433(2) 0.56228(13) 0.30101(15) 0.0363(9) Uani 1 1 d .
Si1 Si 0.87379(9) 0.43641(5) 0.32982(6) 0.0489(4) Uani 1 1 d .
C1 C 1.0301(4) 0.4758(2) 0.0858(2) 0.0743(18) Uani 1 1 d .
H1A H 0.9915 0.4516 0.0724 0.089 Uiso 1 1 calc R
H1B H 1.0643 0.4906 0.0627 0.089 Uiso 1 1 calc R
C2 C 1.0362(3) 0.48910(19) 0.1378(2) 0.0483(14) Uani 1 1 d .
C3 C 1.0949(3) 0.52795(18) 0.1589(2) 0.0461(13) Uani 1 1 d .
C4 C 1.1550(4) 0.5493(2) 0.1320(2) 0.0629(16) Uani 1 1 d .
H4A H 1.1612 0.5402 0.0964 0.075 Uiso 1 1 calc R
C5 C 1.2057(4) 0.5844(2) 0.1586(3) 0.0709(18) Uani 1 1 d .
H5A H 1.2494 0.5980 0.1418 0.085 Uiso 1 1 calc R
C6 C 1.1935(3) 0.5997(2) 0.2087(2) 0.0611(16) Uani 1 1 d .
H6A H 1.2273 0.6244 0.2262 0.073 Uiso 1 1 calc R
C7 C 1.1304(3) 0.57841(17) 0.2340(2) 0.0411(12) Uani 1 1 d .
C8 C 1.1029(3) 0.59204(17) 0.28554(19) 0.0391(12) Uani 1 1 d .
C9 C 1.1349(3) 0.63257(19) 0.3113(2) 0.0545(14) Uani 1 1 d .
H9A H 1.1156 0.6425 0.3436 0.065 Uiso 1 1 calc R
H9B H 1.1764 0.6507 0.2970 0.065 Uiso 1 1 calc R
C10 C 0.9644(3) 0.3849(2) 0.1731(2) 0.0533(15) Uani 1 1 d .
C11 C 0.9094(4) 0.3471(2) 0.1597(2) 0.0685(17) Uani 1 1 d .
H11A H 0.9278 0.3152 0.1676 0.082 Uiso 1 1 calc R
C12 C 0.8296(5) 0.3548(3) 0.1356(3) 0.084(2) Uani 1 1 d .
H12A H 0.7925 0.3285 0.1281 0.101 Uiso 1 1 calc R
C13 C 0.8028(4) 0.4009(3) 0.1222(2) 0.081(2) Uani 1 1 d .
H13A H 0.7479 0.4058 0.1043 0.097 Uiso 1 1 calc R
C14 C 0.8550(4) 0.4403(2) 0.1344(2) 0.0616(16) Uani 1 1 d .
C15 C 0.9373(3) 0.4323(2) 0.16057(19) 0.0470(14) Uani 1 1 d .
C16 C 1.0533(4) 0.3746(2) 0.1986(2) 0.0596(15) Uani 1 1 d .
H16A H 1.0757 0.4047 0.2168 0.072 Uiso 1 1 calc R
C17 C 1.1086(4) 0.3627(3) 0.1553(3) 0.092(2) Uani 1 1 d .
H17A H 1.1656 0.3562 0.1724 0.138 Uiso 1 1 calc R
H17B H 1.1089 0.3899 0.1307 0.138 Uiso 1 1 calc R
H17C H 1.0864 0.3344 0.1352 0.138 Uiso 1 1 calc R
C18 C 1.0613(4) 0.3344(2) 0.2415(3) 0.091(2) Uani 1 1 d .
H18A H 1.1202 0.3302 0.2561 0.137 Uiso 1 1 calc R
H18B H 1.0395 0.3043 0.2250 0.137 Uiso 1 1 calc R
H18C H 1.0293 0.3432 0.2704 0.137 Uiso 1 1 calc R
C19 C 0.8248(4) 0.4906(3) 0.1202(2) 0.0767(19) Uani 1 1 d .
H19A H 0.8740 0.5124 0.1276 0.092 Uiso 1 1 calc R
C20 C 0.7889(5) 0.4966(3) 0.0603(3) 0.126(3) Uani 1 1 d .
H20A H 0.8309 0.4867 0.0378 0.189 Uiso 1 1 calc R
H20B H 0.7743 0.5303 0.0531 0.189 Uiso 1 1 calc R
H20C H 0.7389 0.4767 0.0521 0.189 Uiso 1 1 calc R
C21 C 0.7597(4) 0.5070(3) 0.1563(3) 0.106(3) Uani 1 1 d .
H21A H 0.7832 0.5036 0.1941 0.159 Uiso 1 1 calc R
H21B H 0.7094 0.4872 0.1489 0.159 Uiso 1 1 calc R
H21C H 0.7453 0.5407 0.1488 0.159 Uiso 1 1 calc R
C22 C 1.0397(3) 0.55800(16) 0.39908(19) 0.0377(12) Uani 1 1 d .
C23 C 0.9992(3) 0.56975(19) 0.4429(2) 0.0528(14) Uani 1 1 d .
H23A H 1.0200 0.5575 0.4773 0.063 Uiso 1 1 calc R
C24 C 0.9290(4) 0.5991(2) 0.4371(3) 0.0599(16) Uani 1 1 d .
H24A H 0.9010 0.6059 0.4671 0.072 Uiso 1 1 calc R
C25 C 0.9004(3) 0.61813(19) 0.3878(3) 0.0554(15) Uani 1 1 d .
H25A H 0.8532 0.6387 0.3843 0.066 Uiso 1 1 calc R
C26 C 0.9389(3) 0.60795(17) 0.3429(2) 0.0453(13) Uani 1 1 d .
C27 C 1.0076(3) 0.57590(16) 0.34789(19) 0.0355(12) Uani 1 1 d .
C28 C 1.1171(3) 0.52699(19) 0.4074(2) 0.0506(14) Uani 1 1 d .
H28A H 1.1290 0.5158 0.3714 0.061 Uiso 1 1 calc R
C29 C 1.1075(4) 0.4823(2) 0.4424(2) 0.0708(17) Uani 1 1 d .
H29A H 1.0596 0.4633 0.4263 0.106 Uiso 1 1 calc R
H29B H 1.0985 0.4925 0.4785 0.106 Uiso 1 1 calc R
H29C H 1.1583 0.4628 0.4447 0.106 Uiso 1 1 calc R
C30 C 1.1925(3) 0.5559(2) 0.4333(3) 0.0790(19) Uani 1 1 d .
H30A H 1.2001 0.5841 0.4112 0.118 Uiso 1 1 calc R
H30B H 1.2427 0.5359 0.4361 0.118 Uiso 1 1 calc R
H30C H 1.1831 0.5663 0.4692 0.118 Uiso 1 1 calc R
C31 C 0.9054(3) 0.6296(2) 0.2881(2) 0.0602(15) Uani 1 1 d .
H31A H 0.9454 0.6208 0.2627 0.072 Uiso 1 1 calc R
C32 C 0.8203(4) 0.6080(2) 0.2661(3) 0.093(2) Uani 1 1 d .
H32A H 0.8007 0.6222 0.2310 0.139 Uiso 1 1 calc R
H32B H 0.7801 0.6148 0.2909 0.139 Uiso 1 1 calc R
H32C H 0.8259 0.5733 0.2622 0.139 Uiso 1 1 calc R
C33 C 0.8999(4) 0.6840(2) 0.2890(3) 0.092(2) Uani 1 1 d .
H33A H 0.9549 0.6974 0.3021 0.139 Uiso 1 1 calc R
H33B H 0.8597 0.6938 0.3128 0.139 Uiso 1 1 calc R
H33C H 0.8814 0.6958 0.2526 0.139 Uiso 1 1 calc R
C34 C 0.9749(3) 0.44867(18) 0.3066(2) 0.0482(13) Uani 1 1 d .
H34A H 0.9909 0.4182 0.2906 0.058 Uiso 1 1 calc R
H34B H 1.0147 0.4532 0.3397 0.058 Uiso 1 1 calc R
C35 C 0.7985(4) 0.4067(3) 0.2762(3) 0.094(2) Uani 1 1 d .
H35A H 0.7453 0.4012 0.2897 0.141 Uiso 1 1 calc R
H35B H 0.8217 0.3761 0.2663 0.141 Uiso 1 1 calc R
H35C H 0.7894 0.4276 0.2446 0.141 Uiso 1 1 calc R
C36 C 0.8844(4) 0.3935(3) 0.3885(3) 0.096(2) Uani 1 1 d .
H36A H 0.8294 0.3879 0.3997 0.145 Uiso 1 1 calc R
H36B H 0.9219 0.4073 0.4185 0.145 Uiso 1 1 calc R
H36C H 0.9074 0.3630 0.3779 0.145 Uiso 1 1 calc R
C37 C 0.8221(5) 0.4904(2) 0.3533(4) 0.126(3) Uani 1 1 d .
H37A H 0.7686 0.4812 0.3646 0.189 Uiso 1 1 calc R
H37B H 0.8124 0.5137 0.3241 0.189 Uiso 1 1 calc R
H37C H 0.8581 0.5046 0.3837 0.189 Uiso 1 1 calc R
Li1 Li 0.4332(7) 0.4533(4) 0.1916(5) 0.078(3) Uani 1 1 d .
O1 O 0.4904(3) 0.39203(15) 0.1845(2) 0.0883(14) Uani 1 1 d .
C75 C 0.5762(5) 0.3808(3) 0.1979(4) 0.129(3) Uani 1 1 d .
H75A H 0.6100 0.4002 0.1758 0.155 Uiso 1 1 calc R
H75B H 0.5947 0.3882 0.2361 0.155 Uiso 1 1 calc R
C76 C 0.5872(7) 0.3312(4) 0.1882(6) 0.199(6) Uani 1 1 d .
H76A H 0.5935 0.3129 0.2222 0.239 Uiso 1 1 calc R
H76B H 0.6371 0.3258 0.1701 0.239 Uiso 1 1 calc R
C77 C 0.5092(8) 0.3164(4) 0.1525(6) 0.186(5) Uani 1 1 d .
H77A H 0.5197 0.3145 0.1147 0.223 Uiso 1 1 calc R
H77B H 0.4900 0.2846 0.1634 0.223 Uiso 1 1 calc R
C78 C 0.4493(6) 0.3517(3) 0.1586(5) 0.184(6) Uani 1 1 d .
H78A H 0.4075 0.3390 0.1803 0.221 Uiso 1 1 calc R
H78B H 0.4200 0.3611 0.1230 0.221 Uiso 1 1 calc R
O2 O 0.5021(3) 0.50194(17) 0.2286(2) 0.1107(18) Uani 1 1 d .
C79 C 0.5788(6) 0.5019(3) 0.2619(4) 0.126(3) Uani 1 1 d .
H79A H 0.6236 0.4911 0.2415 0.151 Uiso 1 1 calc R
H79B H 0.5765 0.4797 0.2923 0.151 Uiso 1 1 calc R
C80 C 0.5962(6) 0.5498(4) 0.2817(5) 0.161(4) Uani 1 1 d .
H80A H 0.5994 0.5504 0.3212 0.194 Uiso 1 1 calc R
H80B H 0.6504 0.5610 0.2719 0.194 Uiso 1 1 calc R
C81 C 0.5326(8) 0.5793(4) 0.2588(6) 0.199(6) Uani 1 1 d .
H81A H 0.5537 0.6024 0.2340 0.239 Uiso 1 1 calc R
H81B H 0.5085 0.5974 0.2869 0.239 Uiso 1 1 calc R
C82 C 0.4714(10) 0.5490(5) 0.2305(8) 0.412(18) Uani 1 1 d .
H82A H 0.4205 0.5490 0.2485 0.495 Uiso 1 1 calc R
H82B H 0.4560 0.5612 0.1936 0.495 Uiso 1 1 calc R
O3 O 0.3421(3) 0.44187(18) 0.23429(18) 0.0933(15) Uani 1 1 d .
C83 C 0.3442(7) 0.4083(4) 0.2747(5) 0.173(5) Uani 1 1 d .
H83A H 0.4023 0.4041 0.2923 0.207 Uiso 1 1 calc R
H83B H 0.3240 0.3771 0.2594 0.207 Uiso 1 1 calc R
C84 C 0.2919(9) 0.4242(5) 0.3134(4) 0.178(5) Uani 1 1 d .
H84A H 0.2507 0.3991 0.3189 0.213 Uiso 1 1 calc R
H84B H 0.3264 0.4308 0.3482 0.213 Uiso 1 1 calc R
C85 C 0.2509(6) 0.4659(5) 0.2936(4) 0.145(4) Uani 1 1 d .
H85A H 0.2702 0.4940 0.3160 0.174 Uiso 1 1 calc R
H85B H 0.1897 0.4627 0.2926 0.174 Uiso 1 1 calc R
C86 C 0.2732(8) 0.4705(5) 0.2408(5) 0.225(8) Uani 1 1 d .
H86A H 0.2252 0.4609 0.2142 0.270 Uiso 1 1 calc R
H86B H 0.2863 0.5044 0.2340 0.270 Uiso 1 1 calc R
C87 C 0.2733(6) 0.4435(3) 0.0892(4) 0.142(4) Uani 1 1 d D
H87A H 0.2271 0.4474 0.0600 0.214 Uiso 1 1 calc R
H87B H 0.2533 0.4500 0.1236 0.214 Uiso 1 1 calc R
H87C H 0.2945 0.4106 0.0891 0.214 Uiso 1 1 calc R
C88 C 0.3348(8) 0.4743(6) 0.0823(5) 0.247(9) Uani 1 1 d D
H88A H 0.3099 0.5068 0.0796 0.296 Uiso 1 1 calc R
H88B H 0.3524 0.4671 0.0469 0.296 Uiso 1 1 calc R
O4 O 0.4054(4) 0.4770(2) 0.1183(2) 0.1113(17) Uani 1 1 d D
C89 C 0.4598(11) 0.4992(11) 0.0899(10) 0.51(3) Uani 1 1 d D
H89A H 0.4282 0.5002 0.0534 0.618 Uiso 1 1 calc R
H89B H 0.4589 0.5326 0.1032 0.618 Uiso 1 1 calc R
C90 C 0.5239(8) 0.4953(8) 0.0818(6) 0.274(10) Uani 1 1 d D
H90A H 0.5242 0.4893 0.0435 0.411 Uiso 1 1 calc R
H90B H 0.5503 0.4684 0.1026 0.411 Uiso 1 1 calc R
H90C H 0.5549 0.5248 0.0921 0.411 Uiso 1 1 calc R
Fe2 Fe 0.44933(4) 0.28362(2) 0.48790(3) 0.0343(2) Uani 1 1 d .
N4 N 0.4373(2) 0.32070(13) 0.55865(14) 0.0363(9) Uani 1 1 d .
N5 N 0.3649(2) 0.24198(14) 0.52809(16) 0.0425(10) Uani 1 1 d .
N6 N 0.4407(2) 0.21623(13) 0.44987(15) 0.0396(10) Uani 1 1 d .
Si2 Si 0.57757(9) 0.35450(5) 0.41704(6) 0.0482(4) Uani 1 1 d .
C38 C 0.3665(4) 0.3246(2) 0.6393(2) 0.0673(17) Uani 1 1 d .
H38A H 0.3967 0.3522 0.6530 0.081 Uiso 1 1 calc R
H38B H 0.3261 0.3107 0.6587 0.081 Uiso 1 1 calc R
C39 C 0.3812(3) 0.30511(18) 0.5918(2) 0.0445(13) Uani 1 1 d .
C40 C 0.3371(3) 0.26102(18) 0.5713(2) 0.0473(13) Uani 1 1 d .
C41 C 0.2723(4) 0.2376(2) 0.5931(3) 0.0749(19) Uani 1 1 d .
H41A H 0.2504 0.2505 0.6233 0.090 Uiso 1 1 calc R
C42 C 0.2414(4) 0.1954(3) 0.5695(3) 0.093(2) Uani 1 1 d .
H42A H 0.1972 0.1794 0.5835 0.111 Uiso 1 1 calc R
C43 C 0.2729(4) 0.1761(2) 0.5265(3) 0.078(2) Uani 1 1 d .
H43A H 0.2508 0.1471 0.5107 0.094 Uiso 1 1 calc R
C44 C 0.3378(3) 0.19974(18) 0.5064(2) 0.0508(14) Uani 1 1 d .
C45 C 0.3846(3) 0.18277(18) 0.4629(2) 0.0475(13) Uani 1 1 d .
C46 C 0.3703(4) 0.1379(2) 0.4416(2) 0.0758(19) Uani 1 1 d .
H46A H 0.4011 0.1269 0.4144 0.091 Uiso 1 1 calc R
H46B H 0.3295 0.1178 0.4540 0.091 Uiso 1 1 calc R
C47 C 0.5616(3) 0.35866(18) 0.60782(18) 0.0394(12) Uani 1 1 d .
C48 C 0.6081(3) 0.4000(2) 0.6210(2) 0.0527(14) Uani 1 1 d .
H48A H 0.6610 0.3974 0.6423 0.063 Uiso 1 1 calc R
C49 C 0.5792(4) 0.4444(2) 0.6040(2) 0.0576(15) Uani 1 1 d .
H49A H 0.6121 0.4722 0.6132 0.069 Uiso 1 1 calc R
C50 C 0.5014(3) 0.44846(19) 0.5733(2) 0.0535(14) Uani 1 1 d .
H50A H 0.4810 0.4793 0.5620 0.064 Uiso 1 1 calc R
C51 C 0.4528(3) 0.40828(18) 0.55865(19) 0.0433(13) Uani 1 1 d .
C52 C 0.4831(3) 0.36265(17) 0.57569(18) 0.0354(12) Uani 1 1 d .
C53 C 0.5948(3) 0.3106(2) 0.6281(2) 0.0531(14) Uani 1 1 d .
H53A H 0.5505 0.2861 0.6175 0.064 Uiso 1 1 calc R
C54 C 0.6155(4) 0.3097(3) 0.6895(2) 0.088(2) Uani 1 1 d .
H54A H 0.5655 0.3181 0.7057 0.132 Uiso 1 1 calc R
H54B H 0.6599 0.3329 0.7009 0.132 Uiso 1 1 calc R
H54C H 0.6342 0.2775 0.7012 0.132 Uiso 1 1 calc R
C55 C 0.6729(4) 0.2959(2) 0.6035(3) 0.093(2) Uani 1 1 d .
H55A H 0.6600 0.2956 0.5643 0.140 Uiso 1 1 calc R
H55B H 0.6906 0.2638 0.6161 0.140 Uiso 1 1 calc R
H55C H 0.7179 0.3188 0.6142 0.140 Uiso 1 1 calc R
C56 C 0.3669(3) 0.41512(19) 0.5249(2) 0.0522(14) Uani 1 1 d .
H56A H 0.3468 0.3830 0.5111 0.063 Uiso 1 1 calc R
C57 C 0.3035(4) 0.4346(3) 0.5600(3) 0.088(2) Uani 1 1 d .
H57A H 0.3011 0.4130 0.5906 0.132 Uiso 1 1 calc R
H57B H 0.2482 0.4365 0.5387 0.132 Uiso 1 1 calc R
H57C H 0.3207 0.4666 0.5732 0.132 Uiso 1 1 calc R
C58 C 0.3692(4) 0.4480(2) 0.4768(2) 0.0657(16) Uani 1 1 d .
H58A H 0.3130 0.4508 0.4569 0.099 Uiso 1 1 calc R
H58B H 0.4072 0.4347 0.4534 0.099 Uiso 1 1 calc R
H58C H 0.3890 0.4798 0.4893 0.099 Uiso 1 1 calc R
C59 C 0.5704(3) 0.18084(19) 0.4277(2) 0.0539(14) Uani 1 1 d .
C60 C 0.6210(4) 0.1677(2) 0.3898(3) 0.0710(18) Uani 1 1 d .
H60A H 0.6741 0.1540 0.4014 0.085 Uiso 1 1 calc R
C61 C 0.5962(4) 0.1741(2) 0.3364(3) 0.078(2) Uani 1 1 d .
H61A H 0.6314 0.1642 0.3111 0.094 Uiso 1 1 calc R
C62 C 0.5197(4) 0.1950(2) 0.3191(2) 0.0675(17) Uani 1 1 d .
H62A H 0.5030 0.1998 0.2819 0.081 Uiso 1 1 calc R
C63 C 0.4669(3) 0.20904(18) 0.3557(2) 0.0456(13) Uani 1 1 d .
C64 C 0.4926(3) 0.20194(16) 0.4105(2) 0.0391(12) Uani 1 1 d .
C65 C 0.6012(5) 0.1735(3) 0.4872(3) 0.093(2) Uani 1 1 d .
H65A H 0.5624 0.1914 0.5078 0.112 Uiso 1 1 calc R
C66 C 0.5990(7) 0.1214(4) 0.5038(4) 0.185(5) Uani 1 1 d .
H66A H 0.5423 0.1088 0.4944 0.277 Uiso 1 1 calc R
H66B H 0.6155 0.1187 0.5426 0.277 Uiso 1 1 calc R
H66C H 0.6377 0.1029 0.4850 0.277 Uiso 1 1 calc R
C67 C 0.6876(7) 0.1925(3) 0.5045(3) 0.158(4) Uani 1 1 d .
H67A H 0.7030 0.1870 0.5430 0.237 Uiso 1 1 calc R
H67B H 0.6890 0.2269 0.4971 0.237 Uiso 1 1 calc R
H67C H 0.7273 0.1758 0.4847 0.237 Uiso 1 1 calc R
C68 C 0.3824(3) 0.2318(2) 0.3352(2) 0.0620(16) Uani 1 1 d .
H68A H 0.3603 0.2473 0.3663 0.074 Uiso 1 1 calc R
C69 C 0.3193(4) 0.1939(3) 0.3117(3) 0.098(2) Uani 1 1 d .
H69A H 0.3135 0.1694 0.3388 0.147 Uiso 1 1 calc R
H69B H 0.3388 0.1789 0.2804 0.147 Uiso 1 1 calc R
H69C H 0.2650 0.2091 0.3007 0.147 Uiso 1 1 calc R
C70 C 0.3889(5) 0.2702(3) 0.2927(3) 0.094(2) Uani 1 1 d .
H70A H 0.3335 0.2837 0.2810 0.141 Uiso 1 1 calc R
H70B H 0.4109 0.2559 0.2619 0.141 Uiso 1 1 calc R
H70C H 0.4265 0.2957 0.3079 0.141 Uiso 1 1 calc R
C71 C 0.4742(3) 0.33275(17) 0.42957(19) 0.0452(13) Uani 1 1 d .
H71A H 0.4477 0.3193 0.3950 0.054 Uiso 1 1 calc R
H71B H 0.4418 0.3618 0.4359 0.054 Uiso 1 1 calc R
C72 C 0.6334(6) 0.3883(4) 0.4732(3) 0.186(6) Uani 1 1 d .
H72A H 0.5976 0.4142 0.4834 0.279 Uiso 1 1 calc R
H72B H 0.6844 0.4021 0.4625 0.279 Uiso 1 1 calc R
H72C H 0.6481 0.3669 0.5039 0.279 Uiso 1 1 calc R
C73 C 0.5698(6) 0.3998(4) 0.3619(4) 0.191(6) Uani 1 1 d .
H73A H 0.5337 0.4263 0.3701 0.287 Uiso 1 1 calc R
H73B H 0.5461 0.3847 0.3280 0.287 Uiso 1 1 calc R
H73C H 0.6255 0.4123 0.3585 0.287 Uiso 1 1 calc R
C74 C 0.6444(6) 0.3070(3) 0.3982(6) 0.228(8) Uani 1 1 d .
H74A H 0.6985 0.3204 0.3924 0.343 Uiso 1 1 calc R
H74B H 0.6180 0.2918 0.3650 0.343 Uiso 1 1 calc R
H74C H 0.6527 0.2830 0.4269 0.343 Uiso 1 1 calc R
Li2 Li 1.0043(7) 0.2310(4) 0.4304(5) 0.086(3) Uani 1 1 d .
O5 O 1.1003(3) 0.27027(17) 0.4203(2) 0.0911(14) Uani 1 1 d .
C91 C 1.1764(6) 0.2624(3) 0.4068(6) 0.193(6) Uani 1 1 d .
H91A H 1.1718 0.2449 0.3723 0.231 Uiso 1 1 calc R
H91B H 1.2094 0.2425 0.4346 0.231 Uiso 1 1 calc R
C92 C 1.2190(6) 0.3092(4) 0.4019(6) 0.179(5) Uani 1 1 d .
H92A H 1.2783 0.3074 0.4178 0.214 Uiso 1 1 calc R
H92B H 1.2159 0.3188 0.3638 0.214 Uiso 1 1 calc R
C93 C 1.1782(8) 0.3393(4) 0.4283(6) 0.225(8) Uani 1 1 d .
H93A H 1.1684 0.3698 0.4083 0.269 Uiso 1 1 calc R
H93B H 1.2098 0.3462 0.4640 0.269 Uiso 1 1 calc R
C94 C 1.1055(10) 0.3177(5) 0.4334(10) 0.409(18) Uani 1 1 d .
H94A H 1.0603 0.3349 0.4106 0.491 Uiso 1 1 calc R
H94B H 1.0949 0.3212 0.4710 0.491 Uiso 1 1 calc R
O6 O 0.9212(3) 0.23792(17) 0.36670(18) 0.0895(14) Uani 1 1 d .
C95 C 0.9400(7) 0.2499(5) 0.3165(4) 0.212(7) Uani 1 1 d .
H95A H 0.9757 0.2246 0.3040 0.254 Uiso 1 1 calc R
H95B H 0.9721 0.2802 0.3190 0.254 Uiso 1 1 calc R
C96 C 0.8674(7) 0.2555(3) 0.2782(4) 0.125(3) Uani 1 1 d .
H96A H 0.8680 0.2326 0.2482 0.151 Uiso 1 1 calc R
H96B H 0.8641 0.2885 0.2636 0.151 Uiso 1 1 calc R
C97 C 0.7972(6) 0.2458(4) 0.3076(4) 0.131(3) Uani 1 1 d .
H97A H 0.7609 0.2205 0.2894 0.157 Uiso 1 1 calc R
H97B H 0.7633 0.2751 0.3099 0.157 Uiso 1 1 calc R
C98 C 0.8334(6) 0.2301(4) 0.3608(4) 0.150(4) Uani 1 1 d .
H98A H 0.8085 0.2484 0.3884 0.180 Uiso 1 1 calc R
H98B H 0.8216 0.1956 0.3654 0.180 Uiso 1 1 calc R
O7 O 0.9605(3) 0.25866(17) 0.49258(18) 0.0850(13) Uani 1 1 d .
C99 C 0.8930(6) 0.2908(4) 0.4910(4) 0.142(4) Uani 1 1 d .
H99A H 0.9028 0.3184 0.4680 0.170 Uiso 1 1 calc R
H99B H 0.8413 0.2745 0.4748 0.170 Uiso 1 1 calc R
C100 C 0.8822(8) 0.3073(4) 0.5417(6) 0.173(5) Uani 1 1 d .
H10G H 0.8226 0.3062 0.5468 0.208 Uiso 1 1 calc R
H10H H 0.9026 0.3406 0.5470 0.208 Uiso 1 1 calc R
C101 C 0.9308(12) 0.2754(5) 0.5779(5) 0.212(8) Uani 1 1 d .
H10I H 0.8958 0.2487 0.5882 0.254 Uiso 1 1 calc R
H10J H 0.9549 0.2926 0.6108 0.254 Uiso 1 1 calc R
C102 C 0.9972(8) 0.2571(4) 0.5488(5) 0.182(5) Uani 1 1 d .
H10K H 1.0474 0.2777 0.5552 0.218 Uiso 1 1 calc R
H10L H 1.0127 0.2239 0.5600 0.218 Uiso 1 1 calc R
C103 C 0.9184(6) 0.1333(4) 0.4914(4) 0.147(4) Uani 1 1 d D
H10A H 0.9105 0.1159 0.5242 0.221 Uiso 1 1 calc R
H10B H 0.8881 0.1168 0.4603 0.221 Uiso 1 1 calc R
H10C H 0.8971 0.1660 0.4933 0.221 Uiso 1 1 calc R
C104 C 1.0045(7) 0.1348(4) 0.4863(5) 0.171(5) Uani 1 1 d D
H10M H 1.0345 0.1478 0.5201 0.206 Uiso 1 1 calc R
H10N H 1.0239 0.1014 0.4830 0.206 Uiso 1 1 calc R
O8 O 1.0296(3) 0.16163(17) 0.4431(2) 0.1017(16) Uani 1 1 d D
C105 C 1.0559(13) 0.1314(5) 0.4066(7) 0.306(12) Uani 1 1 d D
H10O H 1.0872 0.1073 0.4303 0.367 Uiso 1 1 calc R
H10P H 1.0031 0.1151 0.3924 0.367 Uiso 1 1 calc R
C106 C 1.0896(9) 0.1304(5) 0.3718(5) 0.218(7) Uani 1 1 d D
H10D H 1.0717 0.1023 0.3497 0.327 Uiso 1 1 calc R
H10E H 1.1498 0.1282 0.3838 0.327 Uiso 1 1 calc R
H10F H 1.0777 0.1596 0.3505 0.327 Uiso 1 1 calc R

loop_
_atom_site_aniso_label
_atom_site_aniso_U_11
_atom_site_aniso_U_22
_atom_site_aniso_U_33
_atom_site_aniso_U_23
_atom_site_aniso_U_13
_atom_site_aniso_U_12
Fe1 0.0314(4) 0.0422(4) 0.0375(4) -0.0011(3) 0.0085(3) -0.0059(3)
N1 0.041(2) 0.049(3) 0.035(2) -0.005(2) 0.005(2) -0.011(2)
N2 0.032(2) 0.047(3) 0.042(3) 0.002(2) 0.0074(19) -0.001(2)
N3 0.028(2) 0.041(2) 0.040(2) 0.0034(19) 0.0065(18) -0.0044(19)
Si1 0.0527(9) 0.0469(9) 0.0503(9) -0.0015(7) 0.0187(7) -0.0097(7)
C1 0.078(4) 0.100(5) 0.049(4) -0.009(4) 0.025(3) -0.029(4)
C2 0.051(3) 0.058(4) 0.039(3) 0.001(3) 0.015(3) 0.000(3)
C3 0.049(3) 0.048(3) 0.044(3) 0.005(3) 0.017(3) -0.006(3)
C4 0.075(4) 0.067(4) 0.053(4) 0.004(3) 0.033(3) -0.012(3)
C5 0.073(4) 0.071(4) 0.077(5) 0.003(4) 0.041(4) -0.026(4)
C6 0.059(4) 0.057(4) 0.071(4) 0.002(3) 0.022(3) -0.023(3)
C7 0.034(3) 0.040(3) 0.049(3) 0.004(3) 0.005(3) -0.003(2)
C8 0.033(3) 0.039(3) 0.044(3) 0.003(3) 0.002(2) -0.001(2)
C9 0.054(3) 0.053(4) 0.060(4) -0.001(3) 0.019(3) -0.017(3)
C10 0.055(4) 0.068(4) 0.040(3) -0.015(3) 0.018(3) -0.022(3)
C11 0.073(5) 0.069(4) 0.065(4) -0.027(3) 0.016(4) -0.027(4)
C12 0.085(6) 0.103(6) 0.068(5) -0.036(4) 0.023(4) -0.052(5)
C13 0.059(4) 0.130(7) 0.051(4) -0.020(4) -0.005(3) -0.033(5)
C14 0.045(4) 0.093(5) 0.046(3) -0.010(3) 0.004(3) -0.015(4)
C15 0.048(3) 0.066(4) 0.029(3) -0.011(3) 0.014(3) -0.013(3)
C16 0.073(4) 0.056(4) 0.054(4) -0.012(3) 0.022(3) -0.006(3)
C17 0.074(5) 0.124(6) 0.082(5) -0.022(4) 0.024(4) 0.003(4)
C18 0.101(5) 0.072(5) 0.104(6) 0.008(4) 0.027(4) 0.003(4)
C19 0.051(4) 0.117(6) 0.057(4) -0.007(4) -0.010(3) -0.007(4)
C20 0.118(7) 0.171(9) 0.080(6) 0.016(5) -0.020(5) 0.029(6)
C21 0.085(5) 0.124(7) 0.110(6) -0.010(5) 0.014(5) 0.013(5)
C22 0.034(3) 0.041(3) 0.039(3) 0.002(2) 0.007(2) -0.005(2)
C23 0.052(4) 0.061(4) 0.047(3) -0.004(3) 0.011(3) -0.009(3)
C24 0.059(4) 0.056(4) 0.071(4) -0.015(3) 0.032(3) -0.011(3)
C25 0.043(3) 0.051(4) 0.075(4) -0.004(3) 0.019(3) 0.008(3)
C26 0.034(3) 0.042(3) 0.060(4) 0.004(3) 0.006(3) 0.003(2)
C27 0.027(3) 0.035(3) 0.046(3) -0.006(2) 0.006(2) -0.008(2)
C28 0.046(3) 0.059(3) 0.046(3) 0.010(3) 0.003(3) 0.003(3)
C29 0.060(4) 0.076(4) 0.073(4) 0.016(3) -0.004(3) 0.002(3)
C30 0.044(4) 0.082(5) 0.106(5) 0.022(4) -0.005(3) -0.004(3)
C31 0.046(3) 0.060(4) 0.074(4) 0.008(3) 0.005(3) 0.010(3)
C32 0.089(5) 0.075(5) 0.105(6) 0.005(4) -0.023(4) -0.003(4)
C33 0.093(5) 0.064(5) 0.112(6) 0.024(4) -0.018(4) 0.000(4)
C34 0.059(3) 0.044(3) 0.043(3) -0.003(3) 0.015(3) -0.008(3)
C35 0.071(4) 0.138(7) 0.075(5) -0.009(4) 0.014(4) -0.034(4)
C36 0.084(5) 0.110(6) 0.100(6) 0.035(5) 0.031(4) -0.017(4)
C37 0.115(6) 0.074(5) 0.213(10) -0.030(5) 0.108(7) -0.009(4)
Li1 0.083(7) 0.064(7) 0.086(8) -0.011(6) 0.006(6) 0.017(6)
O1 0.072(3) 0.064(3) 0.126(4) -0.029(3) 0.004(3) 0.011(2)
C75 0.100(7) 0.090(6) 0.191(10) -0.026(6) -0.002(6) 0.019(5)
C76 0.137(10) 0.099(8) 0.349(19) -0.061(10) -0.006(11) 0.046(7)
C77 0.175(11) 0.111(8) 0.267(15) -0.074(9) 0.010(11) 0.026(8)
C78 0.115(7) 0.085(6) 0.333(16) -0.099(8) -0.039(9) 0.021(6)
O2 0.096(4) 0.080(3) 0.142(5) -0.048(3) -0.037(3) 0.011(3)
C79 0.124(7) 0.084(6) 0.154(8) 0.004(6) -0.033(6) -0.008(5)
C80 0.132(8) 0.100(7) 0.236(13) -0.057(8) -0.037(8) -0.021(7)
C81 0.216(13) 0.083(7) 0.267(15) -0.049(8) -0.084(11) 0.016(8)
C82 0.33(2) 0.162(12) 0.64(4) -0.256(18) -0.32(2) 0.130(13)
O3 0.100(4) 0.102(4) 0.080(3) 0.013(3) 0.019(3) 0.050(3)
C83 0.165(10) 0.164(10) 0.201(12) 0.076(10) 0.069(9) 0.064(8)
C84 0.196(13) 0.240(15) 0.111(8) 0.046(9) 0.071(9) 0.034(11)
C85 0.084(6) 0.224(13) 0.127(9) -0.010(8) 0.020(6) 0.037(7)
C86 0.289(16) 0.240(13) 0.181(11) 0.112(10) 0.156(11) 0.193(13)
C87 0.102(7) 0.135(8) 0.187(10) -0.038(7) 0.005(7) 0.007(6)
C88 0.164(12) 0.32(2) 0.220(14) 0.131(14) -0.088(11) -0.096(13)
O4 0.093(4) 0.154(5) 0.085(4) 0.008(3) 0.006(3) -0.026(3)
C89 0.182(19) 0.94(7) 0.44(4) 0.44(4) 0.11(2) 0.06(3)
C90 0.120(11) 0.50(3) 0.196(15) -0.001(16) 0.006(11) -0.035(16)
Fe2 0.0303(4) 0.0371(4) 0.0368(4) -0.0028(3) 0.0092(3) -0.0064(3)
N4 0.034(2) 0.041(2) 0.037(2) -0.0018(19) 0.0131(19) -0.0061(19)
N5 0.041(2) 0.040(3) 0.050(3) -0.002(2) 0.018(2) -0.011(2)
N6 0.042(2) 0.037(2) 0.041(2) -0.0051(19) 0.0100(19) -0.005(2)
Si2 0.0499(9) 0.0530(9) 0.0438(9) 0.0017(7) 0.0141(7) -0.0111(7)
C38 0.080(4) 0.071(4) 0.059(4) -0.012(3) 0.040(3) -0.022(3)
C39 0.047(3) 0.047(3) 0.043(3) -0.005(3) 0.017(3) -0.004(3)
C40 0.047(3) 0.048(3) 0.051(3) 0.002(3) 0.024(3) -0.008(3)
C41 0.080(4) 0.077(5) 0.080(4) -0.012(4) 0.052(4) -0.024(4)
C42 0.095(5) 0.092(5) 0.103(6) -0.013(4) 0.056(5) -0.058(4)
C43 0.094(5) 0.063(4) 0.087(5) -0.022(4) 0.044(4) -0.043(4)
C44 0.052(3) 0.044(3) 0.060(4) -0.004(3) 0.018(3) -0.019(3)
C45 0.051(3) 0.039(3) 0.053(3) -0.001(3) 0.008(3) -0.012(3)
C46 0.093(5) 0.054(4) 0.084(5) -0.014(3) 0.026(4) -0.034(3)
C47 0.032(3) 0.053(3) 0.034(3) 0.001(2) 0.007(2) -0.007(3)
C48 0.046(3) 0.067(4) 0.042(3) -0.001(3) -0.002(3) -0.011(3)
C49 0.064(4) 0.054(4) 0.054(4) -0.010(3) 0.008(3) -0.023(3)
C50 0.058(4) 0.043(3) 0.061(4) -0.006(3) 0.010(3) -0.007(3)
C51 0.039(3) 0.048(3) 0.044(3) -0.006(3) 0.012(2) -0.007(3)
C52 0.039(3) 0.036(3) 0.034(3) -0.004(2) 0.014(2) -0.004(2)
C53 0.050(3) 0.060(4) 0.046(3) 0.005(3) -0.006(3) -0.004(3)
C54 0.107(5) 0.098(5) 0.057(4) 0.020(4) 0.005(4) 0.005(4)
C55 0.103(6) 0.086(5) 0.093(5) 0.003(4) 0.024(4) 0.032(4)
C56 0.047(3) 0.045(3) 0.066(4) 0.003(3) 0.010(3) -0.001(3)
C57 0.050(4) 0.129(6) 0.089(5) 0.020(4) 0.025(4) 0.017(4)
C58 0.061(4) 0.070(4) 0.065(4) 0.006(3) 0.007(3) 0.011(3)
C59 0.060(4) 0.048(3) 0.053(4) -0.010(3) 0.005(3) 0.014(3)
C60 0.060(4) 0.081(5) 0.072(5) -0.025(4) 0.006(4) 0.027(3)
C61 0.061(4) 0.101(5) 0.077(5) -0.035(4) 0.026(4) 0.006(4)
C62 0.070(4) 0.089(5) 0.042(4) -0.016(3) 0.008(3) -0.004(4)
C63 0.046(3) 0.050(3) 0.039(3) -0.011(3) 0.001(3) 0.000(3)
C64 0.040(3) 0.030(3) 0.048(3) -0.008(2) 0.006(3) -0.002(2)
C65 0.086(5) 0.116(6) 0.072(5) 0.000(4) -0.011(4) 0.061(5)
C66 0.197(11) 0.192(11) 0.140(9) 0.083(8) -0.072(8) -0.053(9)
C67 0.209(11) 0.130(8) 0.106(7) -0.004(6) -0.081(7) -0.022(8)
C68 0.057(4) 0.078(4) 0.046(3) -0.009(3) -0.010(3) 0.009(3)
C69 0.065(4) 0.120(6) 0.099(5) -0.014(5) -0.026(4) -0.016(4)
C70 0.107(6) 0.094(5) 0.071(5) -0.004(4) -0.021(4) 0.017(4)
C71 0.052(3) 0.041(3) 0.045(3) -0.001(2) 0.012(3) -0.007(2)
C72 0.141(8) 0.325(15) 0.099(6) -0.077(8) 0.046(6) -0.166(9)
C73 0.110(7) 0.280(14) 0.184(10) 0.156(10) 0.026(7) -0.050(8)
C74 0.128(8) 0.091(7) 0.51(2) -0.068(10) 0.197(12) -0.024(6)
Li2 0.075(7) 0.089(8) 0.102(9) -0.014(7) 0.042(7) -0.018(6)
O5 0.064(3) 0.075(3) 0.139(4) -0.024(3) 0.033(3) -0.019(2)
C91 0.089(7) 0.100(8) 0.41(2) 0.008(9) 0.093(10) 0.000(6)
C92 0.107(8) 0.128(9) 0.313(17) -0.011(10) 0.071(9) -0.039(7)
C93 0.171(11) 0.142(10) 0.40(2) -0.150(12) 0.179(13) -0.090(9)
C94 0.261(17) 0.171(13) 0.88(5) -0.24(2) 0.38(3) -0.141(13)
O6 0.082(3) 0.114(4) 0.074(3) -0.001(3) 0.019(3) -0.027(3)
C95 0.107(8) 0.40(2) 0.138(9) 0.144(11) 0.038(7) 0.024(10)
C96 0.153(9) 0.127(8) 0.096(7) 0.008(5) 0.016(7) -0.020(7)
C97 0.107(7) 0.176(9) 0.105(7) -0.009(6) -0.001(6) -0.025(6)
C98 0.098(7) 0.254(13) 0.098(7) -0.011(7) 0.008(5) -0.076(7)
O7 0.090(3) 0.099(3) 0.067(3) -0.009(2) 0.013(3) 0.024(3)
C99 0.152(9) 0.170(9) 0.107(7) 0.005(6) 0.032(6) 0.086(8)
C100 0.180(11) 0.157(11) 0.207(13) -0.070(10) 0.118(11) -0.007(9)
C101 0.38(2) 0.150(12) 0.113(10) 0.000(8) 0.071(13) 0.028(13)
C102 0.194(12) 0.183(11) 0.150(10) -0.064(9) -0.044(9) 0.088(9)
C103 0.136(8) 0.184(10) 0.137(8) -0.018(7) 0.071(7) -0.037(8)
C104 0.188(12) 0.118(8) 0.220(13) 0.057(8) 0.072(10) 0.031(8)
O8 0.128(4) 0.082(3) 0.102(4) -0.028(3) 0.039(3) -0.014(3)
C105 0.51(3) 0.207(15) 0.256(19) -0.062(14) 0.25(2) 0.044(17)
C106 0.277(17) 0.226(14) 0.180(13) -0.079(11) 0.132(12) -0.074(12)

loop_
_atom_type_symbol
_atom_type_description
_atom_type_scat_dispersion_real
_atom_type_scat_dispersion_imag
_atom_type_scat_source
C C 0.0033 0.0016 'International Tables Vol C Tables 4.2.6.8 and 6.1.1.4'
H H 0.0000 0.0000 'International Tables Vol C Tables 4.2.6.8 and 6.1.1.4'
Li Li -0.0003 0.0001 'International Tables Vol C Tables 4.2.6.8 and 6.1.1.4'
N N 0.0061 0.0033 'International Tables Vol C Tables 4.2.6.8 and 6.1.1.4'
O O 0.0106 0.0060 'International Tables Vol C Tables 4.2.6.8 and 6.1.1.4'
Si Si 0.0817 0.0704 'International Tables Vol C Tables 4.2.6.8 and 6.1.1.4'
Fe Fe 0.3463 0.8444 'International Tables Vol C Tables 4.2.6.8 and 6.1.1.4'

loop_
_geom_angle_atom_site_label_1
_geom_angle_atom_site_label_2
_geom_angle_atom_site_label_3
_geom_angle
C34 Fe1 N3 106.99(19)
C34 Fe1 N1 107.12(19)
N3 Fe1 N1 145.67(15)
C34 Fe1 N2 155.41(18)
N3 Fe1 N2 74.08(16)
N1 Fe1 N2 73.34(17)
C2 N1 C15 115.9(4)
C2 N1 Fe1 120.9(3)
C15 N1 Fe1 123.1(3)
C3 N2 C7 122.7(4)
C3 N2 Fe1 119.3(3)
C7 N2 Fe1 117.8(3)
C8 N3 C27 116.8(4)
C8 N3 Fe1 119.6(3)
C27 N3 Fe1 123.6(3)
C34 Si1 C37 114.0(3)
C34 Si1 C35 111.7(3)
C37 Si1 C35 108.0(4)
C34 Si1 C36 112.0(3)
C37 Si1 C36 105.2(4)
C35 Si1 C36 105.3(3)
C1 C2 N1 127.6(5)
C1 C2 C3 120.4(5)
N1 C2 C3 112.0(4)
N2 C3 C4 119.9(5)
N2 C3 C2 113.8(4)
C4 C3 C2 126.2(5)
C5 C4 C3 118.3(5)
C6 C5 C4 120.8(5)
C5 C6 C7 119.3(5)
N2 C7 C6 118.6(5)
N2 C7 C8 113.6(4)
C6 C7 C8 127.7(5)
N3 C8 C9 127.0(5)
N3 C8 C7 113.6(4)
C9 C8 C7 119.3(4)
C11 C10 C15 119.1(6)
C11 C10 C16 119.8(6)
C15 C10 C16 121.1(5)
C12 C11 C10 121.6(7)
C13 C12 C11 119.9(6)
C12 C13 C14 121.2(6)
C13 C14 C15 118.7(6)
C13 C14 C19 120.8(6)
C15 C14 C19 120.6(5)
C14 C15 C10 119.5(5)
C14 C15 N1 120.9(5)
C10 C15 N1 119.5(5)
C10 C16 C17 110.5(5)
C10 C16 C18 114.5(5)
C17 C16 C18 109.6(5)
C14 C19 C21 111.1(6)
C14 C19 C20 113.4(6)
C21 C19 C20 110.1(6)
C23 C22 C27 119.0(5)
C23 C22 C28 119.5(5)
C27 C22 C28 121.5(4)
C22 C23 C24 121.2(5)
C25 C24 C23 119.6(5)
C24 C25 C26 121.5(5)
C25 C26 C27 119.2(5)
C25 C26 C31 120.4(5)
C27 C26 C31 120.4(5)
C22 C27 C26 119.3(4)
C22 C27 N3 121.2(4)
C26 C27 N3 119.5(4)
C22 C28 C30 110.7(5)
C22 C28 C29 113.3(4)
C30 C28 C29 108.5(4)
C33 C31 C26 113.2(5)
C33 C31 C32 110.2(5)
C26 C31 C32 111.2(5)
Si1 C34 Fe1 128.6(3)
O2 Li1 O4 105.2(6)
O2 Li1 O3 106.3(6)
O4 Li1 O3 118.5(6)
O2 Li1 O1 114.3(6)
O4 Li1 O1 105.0(6)
O3 Li1 O1 107.8(6)
C78 O1 C75 108.5(6)
C78 O1 Li1 122.4(6)
C75 O1 Li1 128.9(6)
C76 C75 O1 108.3(8)
C75 C76 C77 104.9(9)
C78 C77 C76 106.1(9)
C77 C78 O1 108.6(8)
C79 O2 C82 105.5(6)
C79 O2 Li1 134.5(6)
C82 O2 Li1 119.6(7)
O2 C79 C80 108.9(7)
C81 C80 C79 108.0(8)
C80 C81 C82 106.5(9)
O2 C82 C81 110.4(10)
C83 O3 C86 104.0(7)
C83 O3 Li1 124.6(6)
C86 O3 Li1 129.8(6)
O3 C83 C84 109.2(9)
C85 C84 C83 108.1(9)
C84 C85 C86 103.8(9)
O3 C86 C85 111.2(8)
C87 C88 O4 121.2(10)
C89 O4 C88 102.7(11)
C89 O4 Li1 124.7(11)
C88 O4 Li1 132.5(7)
C90 C89 O4 139(3)
C71 Fe2 N4 108.82(19)
C71 Fe2 N6 105.91(19)
N4 Fe2 N6 145.16(15)
C71 Fe2 N5 151.87(18)
N4 Fe2 N5 74.26(16)
N6 Fe2 N5 73.95(16)
C39 N4 C52 115.8(4)
C39 N4 Fe2 120.1(3)
C52 N4 Fe2 124.1(3)
C40 N5 C44 123.3(4)
C40 N5 Fe2 118.1(3)
C44 N5 Fe2 118.4(3)
C45 N6 C64 116.2(4)
C45 N6 Fe2 120.3(3)
C64 N6 Fe2 123.5(3)
C74 Si2 C72 109.3(6)
C74 Si2 C71 112.9(3)
C72 Si2 C71 113.6(3)
C74 Si2 C73 106.4(6)
C72 Si2 C73 101.6(5)
C71 Si2 C73 112.2(3)
C38 C39 N4 127.5(5)
C38 C39 C40 120.4(5)
N4 C39 C40 112.0(4)
N5 C40 C41 118.8(5)
N5 C40 C39 114.4(4)
C41 C40 C39 126.7(5)
C42 C41 C40 118.1(5)
C43 C42 C41 121.7(5)
C42 C43 C44 118.7(5)
N5 C44 C43 119.1(5)
N5 C44 C45 113.9(4)
C43 C44 C45 126.9(5)
C46 C45 N6 127.6(5)
C46 C45 C44 120.2(5)
N6 C45 C44 112.2(4)
C48 C47 C52 119.0(5)
C48 C47 C53 119.9(5)
C52 C47 C53 121.0(4)
C49 C48 C47 121.6(5)
C48 C49 C50 119.4(5)
C49 C50 C51 121.2(5)
C50 C51 C52 119.2(5)
C50 C51 C56 118.8(5)
C52 C51 C56 122.0(4)
C51 C52 C47 119.5(4)
C51 C52 N4 120.5(4)
C47 C52 N4 119.9(4)
C47 C53 C55 112.1(5)
C47 C53 C54 112.0(5)
C55 C53 C54 108.8(5)
C58 C56 C57 109.5(5)
C58 C56 C51 113.3(4)
C57 C56 C51 110.5(5)
C60 C59 C64 119.2(5)
C60 C59 C65 119.6(5)
C64 C59 C65 121.2(5)
C61 C60 C59 121.5(6)
C60 C61 C62 119.7(5)
C61 C62 C63 120.9(6)
C62 C63 C64 118.9(5)
C62 C63 C68 119.5(5)
C64 C63 C68 121.6(4)
C59 C64 C63 119.8(5)
C59 C64 N6 119.2(4)
C63 C64 N6 121.0(4)
C67 C65 C66 108.3(6)
C67 C65 C59 113.9(7)
C66 C65 C59 112.4(7)
C69 C68 C63 111.2(5)
C69 C68 C70 108.7(5)
C63 C68 C70 112.6(5)
Si2 C71 Fe2 126.9(3)
O5 Li2 O7 105.3(6)
O5 Li2 O6 108.0(6)
O7 Li2 O6 109.5(6)
O5 Li2 O8 114.7(6)
O7 Li2 O8 110.0(6)
O6 Li2 O8 109.3(6)
C91 O5 C94 101.1(7)
C91 O5 Li2 135.9(6)
C94 O5 Li2 122.6(7)
O5 C91 C92 109.1(8)
C93 C92 C91 104.6(10)
C92 C93 C94 105.6(10)
C93 C94 O5 116.0(10)
C95 O6 C98 106.3(7)
C95 O6 Li2 124.2(6)
C98 O6 Li2 129.4(6)
O6 C95 C96 112.6(8)
C95 C96 C97 105.3(8)
C96 C97 C98 106.1(8)
O6 C98 C97 108.8(7)
C99 O7 C102 104.9(6)
C99 O7 Li2 126.2(6)
C102 O7 Li2 128.3(7)
C100 C99 O7 112.3(9)
C99 C100 C101 104.6(10)
C100 C101 C102 105.9(10)
O7 C102 C101 104.2(9)
O8 C104 C103 118.1(9)
C105 O8 C104 109.7(9)
C105 O8 Li2 124.9(9)
C104 O8 Li2 124.0(6)
C106 C105 O8 142.6(18)

loop_
_geom_bond_atom_site_label_1
_geom_bond_atom_site_label_2
_geom_bond_distance
Fe1 C34 2.068(5)
Fe1 N3 2.078(4)
Fe1 N1 2.094(4)
Fe1 N2 2.138(4)
N1 C2 1.360(6)
N1 C15 1.414(6)
N2 C3 1.331(6)
N2 C7 1.334(6)
N3 C8 1.354(6)
N3 C27 1.418(6)
Si1 C34 1.821(5)
Si1 C37 1.837(7)
Si1 C35 1.863(6)
Si1 C36 1.873(6)
C1 C2 1.337(7)
C2 C3 1.475(7)
C3 C4 1.378(7)
C4 C5 1.374(8)
C5 C6 1.358(8)
C6 C7 1.389(7)
C7 C8 1.460(7)
C8 C9 1.356(7)
C10 C11 1.375(7)
C10 C15 1.402(8)
C10 C16 1.505(8)
C11 C12 1.353(9)
C12 C13 1.373(9)
C13 C14 1.381(8)
C14 C15 1.405(7)
C14 C19 1.496(9)
C16 C17 1.518(8)
C16 C18 1.535(8)
C19 C21 1.533(9)
C19 C20 1.534(9)
C22 C23 1.380(7)
C22 C27 1.398(6)
C22 C28 1.497(7)
C23 C24 1.378(7)
C24 C25 1.355(8)
C25 C26 1.378(7)
C26 C27 1.403(6)
C26 C31 1.519(7)
C28 C30 1.518(7)
C28 C29 1.530(7)
C31 C33 1.506(8)
C31 C32 1.519(8)
Li1 O2 1.895(12)
Li1 O4 1.936(13)
Li1 O3 1.941(12)
Li1 O1 1.943(11)
O1 C78 1.405(8)
O1 C75 1.404(8)
C75 C76 1.408(11)
C76 C77 1.487(13)
C77 C78 1.390(11)
O2 C79 1.386(8)
O2 C82 1.392(11)
C79 C80 1.425(10)
C80 C81 1.366(12)
C81 C82 1.404(14)
O3 C83 1.364(10)
O3 C86 1.384(9)
C83 C84 1.428(12)
C84 C85 1.381(13)
C85 C86 1.415(12)
C87 C88 1.331(11)
C88 O4 1.346(10)
O4 C89 1.339(15)
C89 C90 1.077(15)
Fe2 C71 2.065(5)
Fe2 N4 2.069(4)
Fe2 N6 2.084(4)
Fe2 N5 2.125(4)
N4 C39 1.369(6)
N4 C52 1.405(6)
N5 C40 1.327(6)
N5 C44 1.333(6)
N6 C45 1.358(6)
N6 C64 1.422(6)
Si2 C74 1.794(8)
Si2 C72 1.814(7)
Si2 C71 1.826(5)
Si2 C73 1.851(8)
C38 C39 1.348(7)
C39 C40 1.465(7)
C40 C41 1.392(7)
C41 C42 1.368(8)
C42 C43 1.351(8)
C43 C44 1.377(7)
C44 C45 1.474(7)
C45 C46 1.355(7)
C47 C48 1.378(7)
C47 C52 1.399(6)
C47 C53 1.492(7)
C48 C49 1.358(7)
C49 C50 1.375(7)
C50 C51 1.375(7)
C51 C52 1.396(7)
C51 C56 1.523(7)
C53 C55 1.519(8)
C53 C54 1.521(7)
C56 C58 1.508(7)
C56 C57 1.523(7)
C59 C60 1.372(7)
C59 C64 1.388(7)
C59 C65 1.512(8)
C60 C61 1.348(8)
C61 C62 1.369(8)
C62 C63 1.380(7)
C63 C64 1.386(7)
C63 C68 1.516(7)
C65 C67 1.487(11)
C65 C66 1.500(11)
C68 C69 1.516(8)
C68 C70 1.512(8)
Li2 O5 1.924(11)
Li2 O7 1.940(12)
Li2 O6 1.937(14)
Li2 O8 1.975(13)
O5 C91 1.324(9)
O5 C94 1.350(12)
C91 C92 1.474(12)
C92 C93 1.290(12)
C93 C94 1.328(13)
O6 C95 1.365(9)
O6 C98 1.409(9)
C95 C96 1.408(12)
C96 C97 1.446(11)
C97 C98 1.440(11)
O7 C99 1.394(9)
O7 C102 1.445(11)
C99 C100 1.373(12)
C100 C101 1.416(15)
C101 C102 1.453(16)
C103 C104 1.401(11)
C104 O8 1.408(9)
O8 C105 1.343(11)
C105 C106 1.082(12)

loop_
_geom_torsion_atom_site_label_1
_geom_torsion_atom_site_label_2
_geom_torsion_atom_site_label_3
_geom_torsion_atom_site_label_4
_geom_torsion
C34 Fe1 N1 C2 -154.0(4)
N3 Fe1 N1 C2 19.2(5)
N2 Fe1 N1 C2 0.3(4)
C34 Fe1 N1 C15 26.4(4)
N3 Fe1 N1 C15 -160.4(4)
N2 Fe1 N1 C15 -179.3(4)
C34 Fe1 N2 C3 89.9(5)
N3 Fe1 N2 C3 -174.0(4)
N1 Fe1 N2 C3 -4.9(3)
C34 Fe1 N2 C7 -85.4(5)
N3 Fe1 N2 C7 10.8(3)
N1 Fe1 N2 C7 179.8(4)
C34 Fe1 N3 C8 147.3(3)
N1 Fe1 N3 C8 -25.9(5)
N2 Fe1 N3 C8 -7.1(3)
C34 Fe1 N3 C27 -35.9(4)
N1 Fe1 N3 C27 150.9(3)
N2 Fe1 N3 C27 169.7(4)
C15 N1 C2 C1 4.9(8)
Fe1 N1 C2 C1 -174.7(5)
C15 N1 C2 C3 -176.7(4)
Fe1 N1 C2 C3 3.7(6)
C7 N2 C3 C4 3.5(7)
Fe1 N2 C3 C4 -171.5(4)
C7 N2 C3 C2 -176.7(4)
Fe1 N2 C3 C2 8.3(6)
C1 C2 C3 N2 171.0(5)
N1 C2 C3 N2 -7.5(6)
C1 C2 C3 C4 -9.2(9)
N1 C2 C3 C4 172.3(5)
N2 C3 C4 C5 1.3(8)
C2 C3 C4 C5 -178.5(5)
C3 C4 C5 C6 -3.9(9)
C4 C5 C6 C7 1.9(9)
C3 N2 C7 C6 -5.5(7)
Fe1 N2 C7 C6 169.6(4)
C3 N2 C7 C8 172.4(4)
Fe1 N2 C7 C8 -12.5(5)
C5 C6 C7 N2 2.7(8)
C5 C6 C7 C8 -174.8(5)
C27 N3 C8 C9 3.0(7)
Fe1 N3 C8 C9 180.0(4)
C27 N3 C8 C7 -174.0(4)
Fe1 N3 C8 C7 3.0(5)
N2 C7 C8 N3 6.3(6)
C6 C7 C8 N3 -176.0(5)
N2 C7 C8 C9 -171.0(4)
C6 C7 C8 C9 6.7(8)
C15 C10 C11 C12 -1.0(8)
C16 C10 C11 C12 -178.4(5)
C10 C11 C12 C13 2.3(9)
C11 C12 C13 C14 -2.2(10)
C12 C13 C14 C15 0.8(9)
C12 C13 C14 C19 -179.2(6)
C13 C14 C15 C10 0.5(8)
C19 C14 C15 C10 -179.5(5)
C13 C14 C15 N1 -176.8(5)
C19 C14 C15 N1 3.2(7)
C11 C10 C15 C14 -0.4(7)
C16 C10 C15 C14 176.9(4)
C11 C10 C15 N1 176.9(4)
C16 C10 C15 N1 -5.7(7)
C2 N1 C15 C14 -85.4(6)
Fe1 N1 C15 C14 94.2(5)
C2 N1 C15 C10 97.3(5)
Fe1 N1 C15 C10 -83.1(5)
C11 C10 C16 C17 83.3(6)
C15 C10 C16 C17 -94.0(6)
C11 C10 C16 C18 -41.0(7)
C15 C10 C16 C18 141.7(5)
C13 C14 C19 C21 71.1(7)
C15 C14 C19 C21 -108.9(6)
C13 C14 C19 C20 -53.5(8)
C15 C14 C19 C20 126.5(6)
C27 C22 C23 C24 -0.8(7)
C28 C22 C23 C24 178.5(5)
C22 C23 C24 C25 -2.1(8)
C23 C24 C25 C26 1.5(8)
C24 C25 C26 C27 2.1(8)
C24 C25 C26 C31 179.7(5)
C23 C22 C27 C26 4.3(7)
C28 C22 C27 C26 -174.9(4)
C23 C22 C27 N3 -175.7(4)
C28 C22 C27 N3 5.0(7)
C25 C26 C27 C22 -5.0(7)
C31 C26 C27 C22 177.4(4)
C25 C26 C27 N3 175.0(4)
C31 C26 C27 N3 -2.6(7)
C8 N3 C27 C22 -94.1(5)
Fe1 N3 C27 C22 89.0(5)
C8 N3 C27 C26 85.8(5)
Fe1 N3 C27 C26 -91.0(5)
C23 C22 C28 C30 -75.6(6)
C27 C22 C28 C30 103.7(5)
C23 C22 C28 C29 46.6(6)
C27 C22 C28 C29 -134.1(5)
C25 C26 C31 C33 55.5(7)
C27 C26 C31 C33 -126.9(5)
C25 C26 C31 C32 -69.1(7)
C27 C26 C31 C32 108.5(6)
C37 Si1 C34 Fe1 -47.9(5)
C35 Si1 C34 Fe1 75.0(4)
C36 Si1 C34 Fe1 -167.2(4)
N3 Fe1 C34 Si1 89.8(3)
N1 Fe1 C34 Si1 -94.2(3)
N2 Fe1 C34 Si1 178.6(3)
O2 Li1 O1 C78 179.7(8)
O4 Li1 O1 C78 -65.5(10)
O3 Li1 O1 C78 61.8(10)
O2 Li1 O1 C75 -7.0(11)
O4 Li1 O1 C75 107.7(8)
O3 Li1 O1 C75 -125.0(8)
C78 O1 C75 C76 -9.0(12)
Li1 O1 C75 C76 177.0(9)
O1 C75 C76 C77 17.1(14)
C75 C76 C77 C78 -19.1(16)
C76 C77 C78 O1 14.1(16)
C75 O1 C78 C77 -3.7(13)
Li1 O1 C78 C77 170.8(9)
O4 Li1 O2 C79 -131.2(9)
O3 Li1 O2 C79 102.3(9)
O1 Li1 O2 C79 -16.5(12)
O4 Li1 O2 C82 57.6(14)
O3 Li1 O2 C82 -68.9(14)
O1 Li1 O2 C82 172.3(13)
C82 O2 C79 C80 -3.0(15)
Li1 O2 C79 C80 -175.1(9)
O2 C79 C80 C81 -2.6(15)
C79 C80 C81 C82 7.0(19)
C79 O2 C82 C81 7(2)
Li1 O2 C82 C81 -179.0(12)
C80 C81 C82 O2 -9(2)
O2 Li1 O3 C83 -90.7(9)
O4 Li1 O3 C83 151.3(9)
O1 Li1 O3 C83 32.2(11)
O2 Li1 O3 C86 72.7(11)
O4 Li1 O3 C86 -45.3(12)
O1 Li1 O3 C86 -164.3(9)
C86 O3 C83 C84 -15.4(14)
Li1 O3 C83 C84 151.6(9)
O3 C83 C84 C85 5.8(16)
C83 C84 C85 C86 6.3(16)
C83 O3 C86 C85 20.0(14)
Li1 O3 C86 C85 -145.9(9)
C84 C85 C86 O3 -16.5(16)
C87 C88 O4 C89 161(2)
C87 C88 O4 Li1 -15(2)
O2 Li1 O4 C89 41.5(19)
O3 Li1 O4 C89 160.1(18)
O1 Li1 O4 C89 -79.5(19)
O2 Li1 O4 C88 -142.6(12)
O3 Li1 O4 C88 -24.1(15)
O1 Li1 O4 C88 96.4(13)
C88 O4 C89 C90 -133(5)
Li1 O4 C89 C90 44(6)
C71 Fe2 N4 C39 145.3(4)
N6 Fe2 N4 C39 -30.2(5)
N5 Fe2 N4 C39 -5.4(3)
C71 Fe2 N4 C52 -33.7(4)
N6 Fe2 N4 C52 150.8(3)
N5 Fe2 N4 C52 175.6(4)
C71 Fe2 N5 C40 -91.6(5)
N4 Fe2 N5 C40 9.0(4)
N6 Fe2 N5 C40 174.6(4)
C71 Fe2 N5 C44 83.5(5)
N4 Fe2 N5 C44 -175.9(4)
N6 Fe2 N5 C44 -10.3(4)
C71 Fe2 N6 C45 -144.2(4)
N4 Fe2 N6 C45 31.4(5)
N5 Fe2 N6 C45 6.5(3)
C71 Fe2 N6 C64 37.2(4)
N4 Fe2 N6 C64 -147.2(3)
N5 Fe2 N6 C64 -172.1(4)
C52 N4 C39 C38 -1.8(8)
Fe2 N4 C39 C38 179.1(5)
C52 N4 C39 C40 -179.4(4)
Fe2 N4 C39 C40 1.5(5)
C44 N5 C40 C41 -4.4(8)
Fe2 N5 C40 C41 170.4(4)
C44 N5 C40 C39 174.1(5)
Fe2 N5 C40 C39 -11.1(6)
C38 C39 C40 N5 -171.6(5)
N4 C39 C40 N5 6.2(6)
C38 C39 C40 C41 6.8(9)
N4 C39 C40 C41 -175.4(5)
N5 C40 C41 C42 1.2(9)
C39 C40 C41 C42 -177.1(6)
C40 C41 C42 C43 0.8(11)
C41 C42 C43 C44 0.1(12)
C40 N5 C44 C43 5.4(8)
Fe2 N5 C44 C43 -169.4(5)
C40 N5 C44 C45 -172.9(5)
Fe2 N5 C44 C45 12.3(6)
C42 C43 C44 N5 -3.1(10)
C42 C43 C44 C45 174.9(6)
C64 N6 C45 C46 -2.4(8)
Fe2 N6 C45 C46 178.9(5)
C64 N6 C45 C44 176.3(4)
Fe2 N6 C45 C44 -2.4(6)
N5 C44 C45 C46 172.4(5)
C43 C44 C45 C46 -5.7(9)
N5 C44 C45 N6 -6.4(6)
C43 C44 C45 N6 175.5(6)
C52 C47 C48 C49 0.6(7)
C53 C47 C48 C49 -178.9(5)
C47 C48 C49 C50 0.5(8)
C48 C49 C50 C51 -1.1(8)
C49 C50 C51 C52 0.4(8)
C49 C50 C51 C56 179.5(5)
C50 C51 C52 C47 0.8(7)
C56 C51 C52 C47 -178.3(4)
C50 C51 C52 N4 -176.1(4)
C56 C51 C52 N4 4.8(7)
C48 C47 C52 C51 -1.3(7)
C53 C47 C52 C51 178.2(4)
C48 C47 C52 N4 175.6(4)
C53 C47 C52 N4 -4.8(6)
C39 N4 C52 C51 -91.3(5)
Fe2 N4 C52 C51 87.8(5)
C39 N4 C52 C47 91.8(5)
Fe2 N4 C52 C47 -89.1(5)
C48 C47 C53 C55 -66.8(6)
C52 C47 C53 C55 113.7(5)
C48 C47 C53 C54 55.9(6)
C52 C47 C53 C54 -123.6(5)
C50 C51 C56 C58 47.9(6)
C52 C51 C56 C58 -133.0(5)
C50 C51 C56 C57 -75.3(6)
C52 C51 C56 C57 103.8(6)
C64 C59 C60 C61 -1.2(9)
C65 C59 C60 C61 -179.3(6)
C59 C60 C61 C62 1.3(10)
C60 C61 C62 C63 -0.9(10)
C61 C62 C63 C64 0.3(9)
C61 C62 C63 C68 -179.7(6)
C60 C59 C64 C63 0.6(8)
C65 C59 C64 C63 178.7(6)
C60 C59 C64 N6 -179.0(5)
C65 C59 C64 N6 -0.9(8)
C62 C63 C64 C59 -0.2(7)
C68 C63 C64 C59 179.8(5)
C62 C63 C64 N6 179.4(5)
C68 C63 C64 N6 -0.6(7)
C45 N6 C64 C59 -91.4(5)
Fe2 N6 C64 C59 87.2(5)
C45 N6 C64 C63 89.0(6)
Fe2 N6 C64 C63 -92.4(5)
C60 C59 C65 C67 49.2(9)
C64 C59 C65 C67 -129.0(7)
C60 C59 C65 C66 -74.5(9)
C64 C59 C65 C66 107.4(8)
C62 C63 C68 C69 76.4(7)
C64 C63 C68 C69 -103.6(6)
C62 C63 C68 C70 -45.8(7)
C64 C63 C68 C70 134.1(5)
C74 Si2 C71 Fe2 61.4(6)
C72 Si2 C71 Fe2 -63.8(6)
C73 Si2 C71 Fe2 -178.3(5)
N4 Fe2 C71 Si2 88.4(3)
N6 Fe2 C71 Si2 -94.3(3)
N5 Fe2 C71 Si2 -179.9(2)
O7 Li2 O5 C91 140.9(11)
O6 Li2 O5 C91 -102.3(12)
O8 Li2 O5 C91 19.8(14)
O7 Li2 O5 C94 -30.5(16)
O6 Li2 O5 C94 86.4(15)
O8 Li2 O5 C94 -151.6(14)
C94 O5 C91 C92 -11.7(17)
Li2 O5 C91 C92 175.7(9)
O5 C91 C92 C93 19.3(17)
C91 C92 C93 C94 -17(2)
C92 C93 C94 O5 12(3)
C91 O5 C94 C93 1(2)
Li2 O5 C94 C93 174.7(15)
O5 Li2 O6 C95 25.7(11)
O7 Li2 O6 C95 139.8(9)
O8 Li2 O6 C95 -99.6(10)
O5 Li2 O6 C98 -157.4(8)
O7 Li2 O6 C98 -43.3(11)
O8 Li2 O6 C98 77.2(9)
C98 O6 C95 C96 6.3(14)
Li2 O6 C95 C96 -176.2(8)
O6 C95 C96 C97 -0.3(15)
C95 C96 C97 C98 -5.7(13)
C95 O6 C98 C97 -9.9(12)
Li2 O6 C98 C97 172.9(7)
C96 C97 C98 O6 9.7(12)
O5 Li2 O7 C99 98.2(9)
O6 Li2 O7 C99 -17.6(10)
O8 Li2 O7 C99 -137.7(8)
O5 Li2 O7 C102 -71.1(10)
O6 Li2 O7 C102 173.1(8)
O8 Li2 O7 C102 53.1(10)
C102 O7 C99 C100 -3.0(12)
Li2 O7 C99 C100 -174.3(8)
O7 C99 C100 C101 -14.9(15)
C99 C100 C101 C102 26.7(16)
C99 O7 C102 C101 19.2(12)
Li2 O7 C102 C101 -169.8(8)
C100 C101 C102 O7 -28.6(15)
C103 C104 O8 C105 -110.2(14)
C103 C104 O8 Li2 56.6(14)
O5 Li2 O8 C105 -65.8(14)
O7 Li2 O8 C105 175.8(12)
O6 Li2 O8 C105 55.6(14)
O5 Li2 O8 C104 129.4(8)
O7 Li2 O8 C104 11.0(11)
O6 Li2 O8 C104 -109.2(9)
C104 O8 C105 C106 -166(4)
Li2 O8 C105 C106 27(4)
